data_7207934
loop_
_publ_author_name
'Ting, Hao-Chun'
'Chen, You-Ming'
'You, Hong-Wei'
'Hung, Wen-Yi'
'Lin, Sheng-Hsun'
'Chaskar, Atul'
'Chou, Shu-Hua'
'Chi, Yun'
'Liu, Rai-Hsung'
'Wong, Ken-Tsung'

_publ_section_title
;
 Indolo[3,2-b]carbazole/benzimidazole hybrid bipolar host materials for
 highly efficient red, yellow, and green phosphorescent organic light
 emitting diodes
;
_journal_issue 17
_journal_name_full 'Journal of Materials Chemistry'
_journal_page_first 8399
_journal_paper_doi 10.1039/c2jm30207a
_journal_volume 22
_journal_year 2012
_chemical_formula_sum 'C56 H36 N6'
_chemical_formula_weight 792.91
_chemical_name_systematic
;
?
;
_space_group_IT_number 2
_symmetry_cell_setting triclinic
_symmetry_space_group_name_Hall '-P 1'
_symmetry_space_group_name_H-M 'P -1'
_atom_sites_solution_hydrogens geom
_atom_sites_solution_primary direct
_atom_sites_solution_secondary difmap
_audit_creation_method SHELXL-97
_cell_angle_alpha 106.117(7)
_cell_angle_beta 99.662(6)
_cell_angle_gamma 93.529(5)
_cell_formula_units_Z 1
_cell_length_a 9.3415(6)
_cell_length_b 10.0537(7)
_cell_length_c 11.5245(9)
_cell_measurement_reflns_used 2475
_cell_measurement_temperature 295(2)
_cell_measurement_theta_max 76.4492
_cell_measurement_theta_min 4.0659
_cell_volume 1018.35(13)
_computing_cell_refinement
;
CrysAlisPro, Agilent Technologies,
Version 1.171.34.49 (release 20-01-2011 CrysAlis171 .NET)
(compiled Jan 20 2011,15:58:25)
Empirical absorption correction using spherical harmonics,
implemented in SCALE3 ABSPACK scaling algorithm.
;
_computing_data_collection
;
CrysAlisPro, Agilent Technologies,
Version 1.171.34.49 (release 20-01-2011 CrysAlis171 .NET)
(compiled Jan 20 2011,15:58:25)
Empirical absorption correction using spherical harmonics,
implemented in SCALE3 ABSPACK scaling algorithm.
;
_computing_data_reduction
;
CrysAlisPro, Agilent Technologies,
Version 1.171.34.49 (release 20-01-2011 CrysAlis171 .NET)
(compiled Jan 20 2011,15:58:25)
Empirical absorption correction using spherical harmonics,
implemented in SCALE3 ABSPACK scaling algorithm.
;
_computing_molecular_graphics SHELXTL
_computing_publication_material SHELXTL
_computing_structure_refinement 'SHELXL-97 (Sheldrick, 1997)'
_computing_structure_solution 'SHELXS-97 (Sheldrick, 1990)'
_diffrn_ambient_temperature 295(2)
_diffrn_measured_fraction_theta_full 0.998
_diffrn_measured_fraction_theta_max 0.998
_diffrn_measurement_device_type 'Oxford Diffraction Gemini A'
_diffrn_measurement_method CCD
_diffrn_radiation_monochromator graphite
_diffrn_radiation_source 'fine-focus sealed tube'
_diffrn_radiation_type CuK\a
_diffrn_radiation_wavelength 1.54178
_diffrn_reflns_av_R_equivalents 0.0255
_diffrn_reflns_av_sigmaI/netI 0.0398
_diffrn_reflns_limit_h_max 11
_diffrn_reflns_limit_h_min -10
_diffrn_reflns_limit_k_max 12
_diffrn_reflns_limit_k_min -8
_diffrn_reflns_limit_l_max 13
_diffrn_reflns_limit_l_min -13
_diffrn_reflns_number 6496
_diffrn_reflns_theta_full 67.99
_diffrn_reflns_theta_max 67.99
_diffrn_reflns_theta_min 4.07
_exptl_absorpt_coefficient_mu 0.599
_exptl_absorpt_correction_T_max 1.00000
_exptl_absorpt_correction_T_min 0.95580
_exptl_absorpt_correction_type multi-scan
_exptl_absorpt_process_details
;
CrysAlisPro, Agilent Technologies,
Version 1.171.34.49 (release 20-01-2011 CrysAlis171 .NET)
(compiled Jan 20 2011,15:58:25)
Empirical absorption correction using spherical harmonics,
implemented in SCALE3 ABSPACK scaling algorithm.
;
_exptl_crystal_density_diffrn 1.293
_exptl_crystal_density_method 'not measured'
_exptl_crystal_F_000 414
_exptl_crystal_size_max 0.25
_exptl_crystal_size_mid 0.20
_exptl_crystal_size_min 0.15
_refine_diff_density_max 0.179
_refine_diff_density_min -0.233
_refine_diff_density_rms 0.044
_refine_ls_extinction_method none
_refine_ls_goodness_of_fit_ref 1.001
_refine_ls_hydrogen_treatment constr
_refine_ls_matrix_type full
_refine_ls_number_parameters 280
_refine_ls_number_reflns 3701
_refine_ls_number_restraints 0
_refine_ls_restrained_S_all 1.001
_refine_ls_R_factor_all 0.0617
_refine_ls_R_factor_gt 0.0470
_refine_ls_shift/su_max 0.001
_refine_ls_shift/su_mean 0.000
_refine_ls_structure_factor_coef Fsqd
_refine_ls_weighting_details 'calc w=1/[\s^2^(Fo^2^)+(0.1000P)^2^+0.0000P] where P=(Fo^2^+2Fc^2^)/3'
_refine_ls_weighting_scheme calc
_refine_ls_wR_factor_gt 0.1332
_refine_ls_wR_factor_ref 0.1538
_reflns_number_gt 2870
_reflns_number_total 3701
_reflns_threshold_expression >2sigma(I)
_cod_data_source_file c2jm30207a.txt
_cod_data_source_block ic14914
_cod_depositor_comments
;
The following automatic conversions were performed:

'_symmetry_cell_setting' value 'Triclinic' changed to 'triclinic'
according to /home/saulius/struct/CIF-dictionaries/cif_core.dic
dictionary named 'cif_core.dic' version 2.4.1 from 2010-06-29.

Automatic conversion script
Id: cif_fix_values 1715 2011-07-08 13:25:40Z adriana 
;
_cod_original_sg_symbol_H-M P-1
_cod_database_code 7207934

loop_
_symmetry_equiv_pos_as_xyz
'x, y, z'
'-x, -y, -z'

loop_
_atom_site_label
_atom_site_type_symbol
_atom_site_fract_x
_atom_site_fract_y
_atom_site_fract_z
_atom_site_U_iso_or_equiv
_atom_site_adp_type
_atom_site_occupancy
_atom_site_symmetry_multiplicity
_atom_site_calc_flag
_atom_site_refinement_flags
N1 N 0.40577(14) 0.17130(15) 0.19637(13) 0.0441(3) Uani 1 1 d .
N2 N -0.11435(15) 0.10344(16) 0.36587(14) 0.0473(3) Uani 1 1 d .
N3 N -0.31829(16) -0.00678(18) 0.39037(16) 0.0557(4) Uani 1 1 d .
C1 C 0.63589(16) 0.05176(16) -0.02401(14) 0.0395(3) Uani 1 1 d .
H1A H 0.7233 0.0848 -0.0403 0.047 Uiso 1 1 calc R
C2 C 0.57543(15) 0.12725(16) 0.07339(14) 0.0385(3) Uani 1 1 d .
C3 C 0.44094(15) 0.07505(16) 0.09521(14) 0.0387(3) Uani 1 1 d .
C4 C 0.51451(16) 0.28398(17) 0.23901(14) 0.0415(3) Uani 1 1 d .
C5 C 0.5230(2) 0.40718(19) 0.33364(17) 0.0532(4) Uani 1 1 d .
H5A H 0.4530 0.4218 0.3831 0.064 Uiso 1 1 calc R
C6 C 0.6395(2) 0.5069(2) 0.35124(19) 0.0602(5) Uani 1 1 d .
H6A H 0.6472 0.5904 0.4134 0.072 Uiso 1 1 calc R
C7 C 0.7457(2) 0.48576(19) 0.27855(18) 0.0554(4) Uani 1 1 d .
H7A H 0.8230 0.5549 0.2931 0.066 Uiso 1 1 calc R
C8 C 0.73767(18) 0.36313(17) 0.18496(16) 0.0469(4) Uani 1 1 d .
H8A H 0.8088 0.3493 0.1365 0.056 Uiso 1 1 calc R
C9 C 0.62108(16) 0.26056(16) 0.16449(14) 0.0397(3) Uani 1 1 d .
C10 C 0.27355(16) 0.16051(15) 0.24025(14) 0.0405(3) Uani 1 1 d .
C11 C 0.14032(18) 0.14101(18) 0.15971(15) 0.0446(4) Uani 1 1 d .
H11A H 0.1377 0.1391 0.0782 0.054 Uiso 1 1 calc R
C12 C 0.01128(17) 0.12441(18) 0.20132(16) 0.0452(4) Uani 1 1 d .
H12A H -0.0783 0.1105 0.1478 0.054 Uiso 1 1 calc R
C13 C 0.01675(17) 0.12865(17) 0.32284(15) 0.0426(4) Uani 1 1 d .
C14 C 0.14908(18) 0.1524(2) 0.40412(16) 0.0486(4) Uani 1 1 d .
H14A H 0.1515 0.1586 0.4865 0.058 Uiso 1 1 calc R
C15 C 0.27830(17) 0.16677(19) 0.36185(15) 0.0469(4) Uani 1 1 d .
H15A H 0.3678 0.1806 0.4155 0.056 Uiso 1 1 calc R
C16 C -0.16010(18) 0.1942(2) 0.46347(17) 0.0488(4) Uani 1 1 d .
C17 C -0.1049(2) 0.3279(2) 0.53621(19) 0.0580(5) Uani 1 1 d .
H17A H -0.0229 0.3749 0.5233 0.070 Uiso 1 1 calc R
C18 C -0.1783(3) 0.3880(3) 0.6293(2) 0.0692(6) Uani 1 1 d .
H18A H -0.1455 0.4779 0.6799 0.083 Uiso 1 1 calc R
C19 C -0.3010(2) 0.3158(3) 0.6484(2) 0.0714(6) Uani 1 1 d .
H19A H -0.3458 0.3579 0.7133 0.086 Uiso 1 1 calc R
C20 C -0.3572(2) 0.1841(3) 0.5736(2) 0.0641(5) Uani 1 1 d .
H20A H -0.4396 0.1377 0.5864 0.077 Uiso 1 1 calc R
C21 C -0.28632(18) 0.1226(2) 0.47815(18) 0.0526(4) Uani 1 1 d .
C22 C -0.21359(18) -0.0155(2) 0.32629(17) 0.0492(4) Uani 1 1 d .
C23 C -0.2017(2) -0.13959(19) 0.22550(18) 0.0537(4) Uani 1 1 d .
C24 C -0.3285(3) -0.2121(2) 0.1459(2) 0.0691(6) Uani 1 1 d .
H24A H -0.4187 -0.1820 0.1574 0.083 Uiso 1 1 calc R
C25 C -0.3217(4) -0.3288(3) 0.0495(3) 0.0870(8) Uani 1 1 d .
H25A H -0.4073 -0.3766 -0.0029 0.104 Uiso 1 1 calc R
C26 C -0.1900(4) -0.3740(3) 0.0311(3) 0.0889(9) Uani 1 1 d .
H26A H -0.1859 -0.4509 -0.0350 0.107 Uiso 1 1 calc R
C27 C -0.0633(4) -0.3057(3) 0.1103(3) 0.0823(7) Uani 1 1 d .
H27A H 0.0260 -0.3380 0.0986 0.099 Uiso 1 1 calc R
C28 C -0.0678(3) -0.1893(2) 0.2074(2) 0.0642(5) Uani 1 1 d .
H28A H 0.0182 -0.1439 0.2606 0.077 Uiso 1 1 calc R

loop_
_atom_site_aniso_label
_atom_site_aniso_U_11
_atom_site_aniso_U_22
_atom_site_aniso_U_33
_atom_site_aniso_U_23
_atom_site_aniso_U_13
_atom_site_aniso_U_12
N1 0.0351(6) 0.0446(7) 0.0457(7) -0.0018(6) 0.0166(5) -0.0020(5)
N2 0.0358(7) 0.0556(8) 0.0519(8) 0.0138(6) 0.0170(5) 0.0019(6)
N3 0.0390(7) 0.0676(9) 0.0648(9) 0.0237(8) 0.0170(6) -0.0020(6)
C1 0.0293(6) 0.0418(7) 0.0444(8) 0.0049(6) 0.0132(5) -0.0005(5)
C2 0.0302(6) 0.0392(7) 0.0430(8) 0.0056(6) 0.0112(5) 0.0002(5)
C3 0.0319(7) 0.0394(7) 0.0414(7) 0.0030(6) 0.0135(6) 0.0016(6)
C4 0.0357(7) 0.0418(8) 0.0425(8) 0.0036(6) 0.0116(6) 0.0000(6)
C5 0.0505(9) 0.0495(9) 0.0506(9) -0.0033(7) 0.0179(7) -0.0004(7)
C6 0.0630(11) 0.0457(9) 0.0570(10) -0.0080(8) 0.0145(8) -0.0072(8)
C7 0.0508(9) 0.0471(9) 0.0581(10) 0.0043(8) 0.0084(7) -0.0133(7)
C8 0.0386(8) 0.0452(8) 0.0528(9) 0.0080(7) 0.0118(6) -0.0033(6)
C9 0.0322(7) 0.0395(7) 0.0437(8) 0.0048(6) 0.0108(6) 0.0017(6)
C10 0.0359(7) 0.0390(7) 0.0432(8) 0.0026(6) 0.0155(6) 0.0018(6)
C11 0.0413(8) 0.0527(9) 0.0414(8) 0.0124(6) 0.0145(6) 0.0057(6)
C12 0.0333(7) 0.0541(9) 0.0481(8) 0.0146(7) 0.0084(6) 0.0051(6)
C13 0.0346(7) 0.0480(8) 0.0476(8) 0.0132(6) 0.0160(6) 0.0044(6)
C14 0.0416(8) 0.0638(10) 0.0424(8) 0.0153(7) 0.0139(6) 0.0055(7)
C15 0.0336(7) 0.0573(9) 0.0450(8) 0.0074(7) 0.0082(6) 0.0034(6)
C16 0.0366(8) 0.0626(10) 0.0512(9) 0.0181(8) 0.0158(6) 0.0084(7)
C17 0.0478(9) 0.0623(11) 0.0636(11) 0.0136(9) 0.0182(8) 0.0052(8)
C18 0.0659(12) 0.0729(13) 0.0652(12) 0.0077(10) 0.0211(9) 0.0162(10)
C19 0.0594(11) 0.0974(17) 0.0625(12) 0.0174(11) 0.0289(9) 0.0291(11)
C20 0.0420(9) 0.0942(15) 0.0665(12) 0.0313(11) 0.0241(8) 0.0127(9)
C21 0.0360(8) 0.0703(11) 0.0583(10) 0.0250(9) 0.0168(7) 0.0084(7)
C22 0.0394(8) 0.0571(10) 0.0540(9) 0.0207(8) 0.0108(7) 0.0009(7)
C23 0.0552(10) 0.0523(9) 0.0571(10) 0.0213(8) 0.0127(8) 0.0021(8)
C24 0.0702(13) 0.0611(11) 0.0719(13) 0.0227(10) -0.0013(10) 0.0024(10)
C25 0.115(2) 0.0600(13) 0.0717(14) 0.0186(11) -0.0146(14) -0.0032(13)
C26 0.137(3) 0.0574(12) 0.0698(14) 0.0147(11) 0.0175(15) 0.0187(15)
C27 0.104(2) 0.0667(13) 0.0866(17) 0.0247(12) 0.0383(15) 0.0261(13)
C28 0.0673(12) 0.0565(10) 0.0737(13) 0.0205(9) 0.0238(10) 0.0092(9)

loop_
_atom_type_symbol
_atom_type_description
_atom_type_scat_dispersion_real
_atom_type_scat_dispersion_imag
_atom_type_scat_source
C C 0.0181 0.0091 'International Tables Vol C Tables 4.2.6.8 and 6.1.1.4'
H H 0.0000 0.0000 'International Tables Vol C Tables 4.2.6.8 and 6.1.1.4'
N N 0.0311 0.0180 'International Tables Vol C Tables 4.2.6.8 and 6.1.1.4'

loop_
_geom_angle_atom_site_label_1
_geom_angle_atom_site_label_2
_geom_angle_atom_site_label_3
_geom_angle
_geom_angle_site_symmetry_1
C4 N1 C3 108.85(12) .
C4 N1 C10 126.09(13) .
C3 N1 C10 124.81(12) .
C22 N2 C16 106.84(14) .
C22 N2 C13 128.17(15) .
C16 N2 C13 124.86(15) .
C22 N3 C21 105.37(15) .
C3 C1 C2 116.60(14) 2_655
C1 C2 C3 120.48(14) .
C1 C2 C9 132.60(14) .
C3 C2 C9 106.90(13) .
C1 C3 N1 128.71(14) 2_655
C1 C3 C2 122.91(15) 2_655
N1 C3 C2 108.38(13) .
N1 C4 C5 129.47(15) .
N1 C4 C9 108.85(13) .
C5 C4 C9 121.58(15) .
C6 C5 C4 117.43(16) .
C5 C6 C7 121.84(16) .
C8 C7 C6 120.73(16) .
C7 C8 C9 118.85(15) .
C8 C9 C4 119.57(14) .
C8 C9 C2 133.34(14) .
C4 C9 C2 107.01(13) .
C15 C10 C11 120.47(14) .
C15 C10 N1 119.78(14) .
C11 C10 N1 119.74(15) .
C12 C11 C10 119.74(15) .
C13 C12 C11 119.54(15) .
C12 C13 C14 120.82(14) .
C12 C13 N2 120.45(14) .
C14 C13 N2 118.69(15) .
C13 C14 C15 119.54(16) .
C10 C15 C14 119.85(15) .
N2 C16 C17 132.04(16) .
N2 C16 C21 104.98(17) .
C17 C16 C21 122.98(18) .
C16 C17 C18 116.5(2) .
C17 C18 C19 121.3(2) .
C20 C19 C18 121.8(2) .
C19 C20 C21 117.86(19) .
N3 C21 C20 130.10(18) .
N3 C21 C16 110.34(16) .
C20 C21 C16 119.5(2) .
N3 C22 N2 112.45(17) .
N3 C22 C23 123.59(17) .
N2 C22 C23 123.95(16) .
C24 C23 C28 118.3(2) .
C24 C23 C22 118.9(2) .
C28 C23 C22 122.78(18) .
C25 C24 C23 120.6(3) .
C26 C25 C24 120.4(3) .
C25 C26 C27 120.0(3) .
C26 C27 C28 120.4(3) .
C27 C28 C23 120.2(2) .

loop_
_geom_bond_atom_site_label_1
_geom_bond_atom_site_label_2
_geom_bond_distance
_geom_bond_site_symmetry_2
N1 C4 1.392(2) .
N1 C3 1.395(2) .
N1 C10 1.4201(19) .
N2 C22 1.384(2) .
N2 C16 1.385(2) .
N2 C13 1.430(2) .
N3 C22 1.314(2) .
N3 C21 1.387(3) .
C1 C3 1.387(2) 2_655
C1 C2 1.396(2) .
C2 C3 1.420(2) .
C2 C9 1.442(2) .
C3 C1 1.387(2) 2_655
C4 C5 1.392(2) .
C4 C9 1.410(2) .
C5 C6 1.381(3) .
C6 C7 1.392(3) .
C7 C8 1.383(2) .
C8 C9 1.395(2) .
C10 C15 1.378(2) .
C10 C11 1.389(2) .
C11 C12 1.387(2) .
C12 C13 1.381(2) .
C13 C14 1.383(2) .
C14 C15 1.389(2) .
C16 C17 1.386(3) .
C16 C21 1.402(2) .
C17 C18 1.387(3) .
C18 C19 1.399(4) .
C19 C20 1.379(4) .
C20 C21 1.395(3) .
C22 C23 1.475(3) .
C23 C24 1.391(3) .
C23 C28 1.401(3) .
C24 C25 1.387(4) .
C25 C26 1.367(5) .
C26 C27 1.377(5) .
C27 C28 1.385(3) .
